data_7214803
loop_
_publ_author_name
'Zhang, Yu'
'Luo, Xiaobo'
'Yang, Zeli'
'Li, Gang'

_publ_section_title
;
 Metal--organic frameworks constructed from imidazole dicarboxylates
 bearing aromatic substituents at the 2-position
;
_journal_issue 21
_journal_name_full CrystEngComm
_journal_page_first 7382
_journal_paper_doi 10.1039/c2ce25912e
_journal_volume 14
_journal_year 2012
_chemical_formula_sum 'C11 H8 N2 O5 Sr'
_chemical_formula_weight 335.81
_chemical_name_systematic
;
?
;
_space_group_IT_number 14
_symmetry_cell_setting monoclinic
_symmetry_space_group_name_Hall '-P 2ybc'
_symmetry_space_group_name_H-M 'P 1 21/c 1'
_atom_sites_solution_hydrogens geom
_atom_sites_solution_primary direct
_atom_sites_solution_secondary difmap
_audit_creation_method SHELXL-97
_cell_angle_alpha 90.00
_cell_angle_beta 103.620(8)
_cell_angle_gamma 90.00
_cell_formula_units_Z 4
_cell_length_a 14.030(9)
_cell_length_b 6.614(4)
_cell_length_c 12.613(8)
_cell_measurement_reflns_used 3000
_cell_measurement_temperature 291(2)
_cell_measurement_theta_max 25.2
_cell_measurement_theta_min 2
_cell_volume 1137.5(12)
_computing_cell_refinement 'SAINT v7.53A (Bruker, 2008)'
_computing_data_collection 'SAINT v7.53A (Bruker, 2008)'
_computing_data_reduction 'SAINT v7.53A (Bruker, 2008)'
_computing_molecular_graphics 'SHELXL-97 (Sheldrick, 1997)'
_computing_publication_material 'SHELXL-97 (Sheldrick, 1997)'
_computing_structure_refinement 'SHELXL-97 (Sheldrick, 1997)'
_computing_structure_solution 'SHELXS-97 (Sheldrick, 1990)'
_diffrn_ambient_temperature 291(2)
_diffrn_measured_fraction_theta_full 0.997
_diffrn_measured_fraction_theta_max 0.997
_diffrn_measurement_device_type 'Bruker P4'
_diffrn_measurement_method '\w scans'
_diffrn_radiation_monochromator graphite
_diffrn_radiation_source 'fine-focus sealed tube'
_diffrn_radiation_type MoK\a
_diffrn_radiation_wavelength 0.71073
_diffrn_reflns_av_R_equivalents 0.0932
_diffrn_reflns_av_sigmaI/netI 0.0883
_diffrn_reflns_limit_h_max 16
_diffrn_reflns_limit_h_min -16
_diffrn_reflns_limit_k_max 7
_diffrn_reflns_limit_k_min -8
_diffrn_reflns_limit_l_max 15
_diffrn_reflns_limit_l_min -15
_diffrn_reflns_number 8016
_diffrn_reflns_theta_full 25.50
_diffrn_reflns_theta_max 25.50
_diffrn_reflns_theta_min 2.99
_exptl_absorpt_coefficient_mu 4.759
_exptl_absorpt_correction_T_max 0.4813
_exptl_absorpt_correction_T_min 0.4208
_exptl_absorpt_correction_type multi-scan
_exptl_absorpt_process_details SADABS(2009)
_exptl_crystal_density_diffrn 1.961
_exptl_crystal_density_method 'not measured'
_exptl_crystal_description prismatic
_exptl_crystal_F_000 664
_exptl_crystal_size_max 0.22
_exptl_crystal_size_mid 0.20
_exptl_crystal_size_min 0.18
_refine_diff_density_max 2.686
_refine_diff_density_min -1.581
_refine_diff_density_rms 0.182
_refine_ls_extinction_method none
_refine_ls_goodness_of_fit_ref 1.009
_refine_ls_hydrogen_treatment mixed
_refine_ls_matrix_type full
_refine_ls_number_parameters 175
_refine_ls_number_reflns 2109
_refine_ls_number_restraints 3
_refine_ls_restrained_S_all 1.008
_refine_ls_R_factor_all 0.0964
_refine_ls_R_factor_gt 0.0572
_refine_ls_shift/su_max 0.000
_refine_ls_shift/su_mean 0.000
_refine_ls_structure_factor_coef Fsqd
_refine_ls_weighting_details 'calc w=1/[\s^2^(Fo^2^)+(0.0917P)^2^+0.0000P] where P=(Fo^2^+2Fc^2^)/3'
_refine_ls_weighting_scheme calc
_refine_ls_wR_factor_gt 0.1367
_refine_ls_wR_factor_ref 0.1498
_reflns_number_gt 1478
_reflns_number_total 2109
_reflns_threshold_expression >2sigma(I)
_cod_data_source_file c2ce25912e.txt
_cod_data_source_block y
_cod_depositor_comments
;
The following automatic conversions were performed:

'_symmetry_cell_setting' value 'Monoclinic' changed to 'monoclinic'
according to
/usr/data/users/saulius/automatic-downloads/retrospective/RSC/lib/dictionaries/cif_core.dic
dictionary named 'cif_core.dic' version 2.4.2 from 2011-04-26.

Automatic conversion script
Id: cif_fix_values 2281 2013-09-26 08:29:07Z andrius 
;
_cod_original_cell_volume 1137.6(13)
_cod_original_sg_symbol_H-M P2(1)/c
_cod_database_code 7214803

loop_
_symmetry_equiv_pos_as_xyz
'x, y, z'
'-x, y+1/2, -z+1/2'
'-x, -y, -z'
'x, -y-1/2, z-1/2'

loop_
_atom_site_label
_atom_site_type_symbol
_atom_site_fract_x
_atom_site_fract_y
_atom_site_fract_z
_atom_site_U_iso_or_equiv
_atom_site_adp_type
_atom_site_occupancy
_atom_site_symmetry_multiplicity
_atom_site_calc_flag
_atom_site_refinement_flags
Sr1 Sr 0.47257(5) 0.06587(9) 0.16225(5) 0.0126(2) Uani 1 1 d .
O2 O 0.5853(4) -0.3660(7) 0.5400(4) 0.0211(12) Uani 1 1 d .
O3 O 0.5282(3) -0.0660(7) 0.3704(4) 0.0146(11) Uani 1 1 d .
O4 O 0.5998(4) 0.2150(7) 0.3379(3) 0.0158(11) Uani 1 1 d .
N1 N 0.7307(4) 0.0353(8) 0.6851(4) 0.0136(13) Uani 1 1 d .
O5 O 0.2686(4) 0.0752(8) 0.1016(4) 0.0242(12) Uani 1 1 d D
H5A H 0.3028 0.1377 0.1564 0.029 Uiso 1 1 d RD
O1 O 0.6150(4) -0.2846(7) 0.7130(4) 0.0186(11) Uani 1 1 d .
N2 N 0.7158(4) 0.2326(8) 0.5419(4) 0.0154(13) Uani 1 1 d .
H2 H 0.7236 0.3340 0.5022 0.018 Uiso 1 1 calc R
C1 C 0.6204(5) -0.2492(10) 0.6173(5) 0.0106(15) Uani 1 1 d .
C2 C 0.6693(5) -0.0556(10) 0.5981(5) 0.0138(15) Uani 1 1 d .
C3 C 0.6585(5) 0.0649(10) 0.5071(5) 0.0124(14) Uani 1 1 d .
C4 C 0.5915(5) 0.0693(10) 0.3988(5) 0.0128(15) Uani 1 1 d .
C5 C 0.7573(5) 0.2103(11) 0.6488(5) 0.0150(15) Uani 1 1 d .
C6 C 0.8198(5) 0.3627(11) 0.7136(6) 0.0161(16) Uani 1 1 d .
C7 C 0.8626(6) 0.5155(12) 0.6655(7) 0.031(2) Uani 1 1 d .
H7 H 0.8542 0.5185 0.5902 0.038 Uiso 1 1 calc R
C8 C 0.9176(6) 0.6631(13) 0.7290(7) 0.038(2) Uani 1 1 d .
H8 H 0.9454 0.7660 0.6960 0.046 Uiso 1 1 calc R
C9 C 0.9318(6) 0.6598(14) 0.8399(8) 0.042(2) Uani 1 1 d .
H9 H 0.9687 0.7603 0.8822 0.051 Uiso 1 1 calc R
C10 C 0.8918(7) 0.5093(14) 0.8876(8) 0.041(2) Uani 1 1 d .
H10 H 0.9022 0.5055 0.9632 0.050 Uiso 1 1 calc R
C11 C 0.8356(5) 0.3609(13) 0.8251(6) 0.029(2) Uani 1 1 d .
H11 H 0.8081 0.2589 0.8591 0.034 Uiso 1 1 calc R
H5B H 0.308(2) 0.035(11) 0.064(4) 0.034 Uiso 1 1 d D

loop_
_atom_site_aniso_label
_atom_site_aniso_U_11
_atom_site_aniso_U_22
_atom_site_aniso_U_33
_atom_site_aniso_U_23
_atom_site_aniso_U_13
_atom_site_aniso_U_12
Sr1 0.0237(4) 0.0048(3) 0.0077(3) 0.0001(3) 0.0001(2) 0.0007(3)
O2 0.043(3) 0.008(2) 0.010(3) -0.001(2) 0.003(2) -0.009(2)
O3 0.023(3) 0.010(2) 0.009(2) 0.001(2) 0.000(2) -0.002(2)
O4 0.026(3) 0.005(2) 0.016(3) 0.004(2) 0.004(2) 0.006(2)
N1 0.012(3) 0.016(3) 0.010(3) 0.002(2) -0.002(2) -0.001(3)
O5 0.027(3) 0.028(3) 0.017(3) -0.010(2) 0.004(2) -0.001(3)
O1 0.030(3) 0.014(2) 0.012(2) 0.003(2) 0.005(2) -0.004(2)
N2 0.017(3) 0.013(3) 0.013(3) 0.005(2) -0.002(2) -0.005(3)
C1 0.008(4) 0.013(4) 0.009(3) 0.000(3) -0.001(3) 0.003(3)
C2 0.024(4) 0.011(4) 0.006(3) -0.001(3) 0.003(3) 0.004(3)
C3 0.010(4) 0.010(3) 0.017(4) -0.007(3) 0.005(3) 0.001(3)
C4 0.015(4) 0.009(3) 0.014(4) -0.003(3) 0.001(3) 0.002(3)
C5 0.011(4) 0.018(4) 0.015(4) 0.000(3) 0.000(3) -0.003(3)
C6 0.006(4) 0.016(4) 0.022(4) -0.003(3) -0.006(3) 0.000(3)
C7 0.031(5) 0.026(4) 0.030(5) 0.005(4) -0.005(4) -0.008(4)
C8 0.033(5) 0.028(5) 0.048(6) -0.001(4) 0.000(4) -0.014(4)
C9 0.025(5) 0.039(5) 0.056(6) -0.015(5) -0.004(4) -0.015(5)
C10 0.039(6) 0.048(6) 0.030(5) -0.015(4) -0.006(4) -0.014(5)
C11 0.017(5) 0.038(5) 0.028(5) -0.007(4) 0.001(4) -0.015(4)

loop_
_atom_type_symbol
_atom_type_description
_atom_type_scat_dispersion_real
_atom_type_scat_dispersion_imag
_atom_type_scat_source
C C 0.0033 0.0016 'International Tables Vol C Tables 4.2.6.8 and 6.1.1.4'
H H 0.0000 0.0000 'International Tables Vol C Tables 4.2.6.8 and 6.1.1.4'
N N 0.0061 0.0033 'International Tables Vol C Tables 4.2.6.8 and 6.1.1.4'
O O 0.0106 0.0060 'International Tables Vol C Tables 4.2.6.8 and 6.1.1.4'
Sr Sr -1.5307 3.2498 'International Tables Vol C Tables 4.2.6.8 and 6.1.1.4'

loop_
_geom_angle_atom_site_label_1
_geom_angle_atom_site_label_2
_geom_angle_atom_site_label_3
_geom_angle
_geom_angle_site_symmetry_1
_geom_angle_site_symmetry_3
O3 Sr1 O2 70.61(15) 2_655 2_655
O3 Sr1 O4 156.55(16) 2_655 2_645
O2 Sr1 O4 97.42(15) 2_655 2_645
O3 Sr1 O1 64.87(15) 2_655 3_656
O2 Sr1 O1 114.77(15) 2_655 3_656
O4 Sr1 O1 105.04(15) 2_645 3_656
O3 Sr1 O4 75.59(14) 2_655 .
O2 Sr1 O4 139.47(16) 2_655 .
O4 Sr1 O4 121.74(13) 2_645 .
O1 Sr1 O4 67.65(15) 3_656 .
O3 Sr1 O1 133.96(16) 2_655 4
O2 Sr1 O1 114.01(15) 2_655 4
O4 Sr1 O1 69.05(16) 2_645 4
O1 Sr1 O1 131.22(8) 3_656 4
O4 Sr1 O1 75.27(14) . 4
O3 Sr1 O3 118.00(13) 2_655 .
O2 Sr1 O3 171.36(14) 2_655 .
O4 Sr1 O3 74.28(14) 2_645 .
O1 Sr1 O3 70.52(15) 3_656 .
O4 Sr1 O3 48.15(14) . .
O1 Sr1 O3 61.18(14) 4 .
O3 Sr1 O5 88.21(16) 2_655 .
O2 Sr1 O5 69.74(16) 2_655 .
O4 Sr1 O5 68.52(15) 2_645 .
O1 Sr1 O5 63.88(15) 3_656 .
O4 Sr1 O5 131.28(14) . .
O1 Sr1 O5 137.51(16) 4 .
O3 Sr1 O5 108.49(15) . .
O3 Sr1 O2 110.85(15) 2_655 4
O2 Sr1 O2 67.39(18) 2_655 4
O4 Sr1 O2 81.06(15) 2_645 4
O1 Sr1 O2 172.85(15) 3_656 4
O4 Sr1 O2 106.10(15) . 4
O1 Sr1 O2 47.07(14) 4 4
O3 Sr1 O2 108.25(14) . 4
O5 Sr1 O2 122.58(15) . 4
O3 Sr1 C4 97.79(16) 2_655 .
O2 Sr1 C4 162.77(18) 2_655 .
O4 Sr1 C4 97.72(16) 2_645 .
O1 Sr1 C4 68.81(17) 3_656 .
O4 Sr1 C4 24.15(16) . .
O1 Sr1 C4 64.48(16) 4 .
O3 Sr1 C4 24.13(16) . .
O5 Sr1 C4 123.91(17) . .
O2 Sr1 C4 107.04(16) 4 .
O3 Sr1 C1 127.86(16) 2_655 4
O2 Sr1 C1 90.31(17) 2_655 4
O4 Sr1 C1 70.47(17) 2_645 4
O1 Sr1 C1 154.91(15) 3_656 4
O4 Sr1 C1 93.20(16) . 4
O1 Sr1 C1 23.69(15) 4 4
O3 Sr1 C1 84.67(15) . 4
O5 Sr1 C1 130.92(16) . 4
O2 Sr1 C1 23.84(14) 4 4
C4 Sr1 C1 87.05(17) . 4
O3 Sr1 Sr1 42.36(11) 2_655 2_655
O2 Sr1 Sr1 112.93(11) 2_655 2_655
O4 Sr1 Sr1 142.38(11) 2_645 2_655
O1 Sr1 Sr1 42.72(11) 3_656 2_655
O4 Sr1 Sr1 39.33(10) . 2_655
O1 Sr1 Sr1 114.13(11) 4 2_655
O3 Sr1 Sr1 75.65(10) . 2_655
O5 Sr1 Sr1 100.81(10) . 2_655
O2 Sr1 Sr1 130.20(11) 4 2_655
C4 Sr1 Sr1 57.16(13) . 2_655
C1 Sr1 Sr1 128.22(12) 4 2_655
O3 Sr1 H5A 80.5 2_655 .
O2 Sr1 H5A 81.6 2_655 .
O4 Sr1 H5A 77.7 2_645 .
O1 Sr1 H5A 46.9 3_656 .
O4 Sr1 H5A 114.4 . .
O1 Sr1 H5A 144.6 4 .
O3 Sr1 H5A 98.6 . .
O5 Sr1 H5A 17.0 . .
O2 Sr1 H5A 139.5 4 .
C4 Sr1 H5A 109.7 . .
C1 Sr1 H5A 145.9 4 .
Sr1 Sr1 H5A 85.0 2_655 .
O3 Sr1 H5B 91.9(19) 2_655 .
O2 Sr1 H5B 56.1(14) 2_655 .
O4 Sr1 H5B 65(2) 2_645 .
O1 Sr1 H5B 80.0(5) 3_656 .
O4 Sr1 H5B 147.6(4) . .
O1 Sr1 H5B 130.1(16) 4 .
O3 Sr1 H5B 120.4(16) . .
O5 Sr1 H5B 16.6(4) . .
O2 Sr1 H5B 106.3(4) 4 .
C4 Sr1 H5B 139.1(11) . .
C1 Sr1 H5B 117.4(10) 4 .
Sr1 Sr1 H5B 113.8(12) 2_655 .
H5A Sr1 H5B 33.3 . .
C1 O2 Sr1 150.5(4) . 2_645
C1 O2 Sr1 91.9(4) . 4_556
Sr1 O2 Sr1 112.61(18) 2_645 4_556
C4 O3 Sr1 136.6(4) . 2_645
C4 O3 Sr1 94.0(4) . .
Sr1 O3 Sr1 99.62(15) 2_645 .
C4 O4 Sr1 127.5(4) . 2_655
C4 O4 Sr1 94.8(4) . .
Sr1 O4 Sr1 98.47(15) 2_655 .
C5 N1 C2 106.4(6) . .
Sr1 O5 H5A 56.0 . .
Sr1 O5 H5B 53(3) . .
H5A O5 H5B 107.2 . .
C1 O1 Sr1 128.0(4) . 3_656
C1 O1 Sr1 96.3(4) . 4_556
Sr1 O1 Sr1 95.56(16) 3_656 4_556
C5 N2 C3 108.3(6) . .
C5 N2 H2 125.8 . .
C3 N2 H2 125.8 . .
O1 C1 O2 122.3(6) . .
O1 C1 C2 116.8(6) . .
O2 C1 C2 120.9(6) . .
O1 C1 Sr1 60.0(3) . 4_556
O2 C1 Sr1 64.3(4) . 4_556
C2 C1 Sr1 163.8(5) . 4_556
N1 C2 C3 109.9(6) . .
N1 C2 C1 118.2(6) . .
C3 C2 C1 131.6(6) . .
C2 C3 N2 104.9(6) . .
C2 C3 C4 135.2(6) . .
N2 C3 C4 118.6(6) . .
O3 C4 O4 122.4(6) . .
O3 C4 C3 120.6(6) . .
O4 C4 C3 117.0(6) . .
O3 C4 Sr1 61.8(3) . .
O4 C4 Sr1 61.1(3) . .
C3 C4 Sr1 173.3(5) . .
N1 C5 N2 110.5(6) . .
N1 C5 C6 126.2(6) . .
N2 C5 C6 123.3(6) . .
C11 C6 C7 118.2(7) . .
C11 C6 C5 120.0(7) . .
C7 C6 C5 121.7(7) . .
C8 C7 C6 120.2(8) . .
C8 C7 H7 119.9 . .
C6 C7 H7 119.9 . .
C9 C8 C7 120.7(8) . .
C9 C8 H8 119.6 . .
C7 C8 H8 119.6 . .
C10 C9 C8 119.5(8) . .
C10 C9 H9 120.3 . .
C8 C9 H9 120.3 . .
C9 C10 C11 120.6(9) . .
C9 C10 H10 119.7 . .
C11 C10 H10 119.7 . .
C6 C11 C10 120.7(8) . .
C6 C11 H11 119.6 . .
C10 C11 H11 119.6 . .

loop_
_geom_bond_atom_site_label_1
_geom_bond_atom_site_label_2
_geom_bond_distance
_geom_bond_site_symmetry_2
Sr1 O3 2.469(5) 2_655
Sr1 O2 2.528(5) 2_655
Sr1 O4 2.533(5) 2_645
Sr1 O1 2.643(5) 3_656
Sr1 O4 2.685(5) .
Sr1 O1 2.695(5) 4
Sr1 O3 2.702(5) .
Sr1 O5 2.784(6) .
Sr1 O2 2.789(5) 4
Sr1 C4 3.057(7) .
Sr1 C1 3.093(7) 4
Sr1 Sr1 3.953(2) 2_655
Sr1 H5A 2.4135 .
Sr1 H5B 2.37(4) .
O2 C1 1.251(8) .
O2 Sr1 2.528(5) 2_645
O2 Sr1 2.789(5) 4_556
O3 C4 1.253(8) .
O3 Sr1 2.469(5) 2_645
O4 C4 1.255(8) .
O4 Sr1 2.533(5) 2_655
N1 C5 1.329(9) .
N1 C2 1.365(8) .
O5 H5A 0.8506 .
O5 H5B 0.850(10) .
O1 C1 1.251(8) .
O1 Sr1 2.643(5) 3_656
O1 Sr1 2.695(5) 4_556
N2 C5 1.345(8) .
N2 C3 1.379(8) .
N2 H2 0.8600 .
C1 C2 1.499(9) .
C1 Sr1 3.093(7) 4_556
C2 C3 1.376(9) .
C3 C4 1.464(9) .
C5 C6 1.455(9) .
C6 C11 1.372(10) .
C6 C7 1.386(11) .
C7 C8 1.378(11) .
C7 H7 0.9300 .
C8 C9 1.365(12) .
C8 H8 0.9300 .
C9 C10 1.352(13) .
C9 H9 0.9300 .
C10 C11 1.384(11) .
C10 H10 0.9300 .
C11 H11 0.9300 .

loop_
_geom_hbond_atom_site_label_D
_geom_hbond_atom_site_label_H
_geom_hbond_atom_site_label_A
_geom_hbond_distance_DH
_geom_hbond_distance_HA
_geom_hbond_distance_DA
_geom_hbond_angle_DHA
_geom_hbond_site_symmetry_A
O5 H5B N2 0.850(10) 2.38(4) 2.941(7) 124(4) 2_645
O5 H5B O2 0.850(10) 2.31(5) 3.044(7) 145(7) 2_655
O5 H5A O1 0.85 2.02 2.874(7) 179.5 3_656

loop_
_geom_torsion_atom_site_label_1
_geom_torsion_atom_site_label_2
_geom_torsion_atom_site_label_3
_geom_torsion_atom_site_label_4
_geom_torsion
_geom_torsion_site_symmetry_1
_geom_torsion_site_symmetry_4
O3 Sr1 O3 C4 -35.8(3) 2_655 .
O2 Sr1 O3 C4 149.4(10) 2_655 .
O4 Sr1 O3 C4 165.9(4) 2_645 .
O1 Sr1 O3 C4 -81.5(4) 3_656 .
O4 Sr1 O3 C4 -4.5(4) . .
O1 Sr1 O3 C4 91.5(4) 4 .
O5 Sr1 O3 C4 -133.8(4) . .
O2 Sr1 O3 C4 91.1(4) 4 .
C1 Sr1 O3 C4 94.7(4) 4 .
Sr1 Sr1 O3 C4 -37.0(4) 2_655 .
O3 Sr1 O3 Sr1 -174.4(2) 2_655 2_645
O2 Sr1 O3 Sr1 10.8(11) 2_655 2_645
O4 Sr1 O3 Sr1 27.19(16) 2_645 2_645
O1 Sr1 O3 Sr1 139.87(19) 3_656 2_645
O4 Sr1 O3 Sr1 -143.1(3) . 2_645
O1 Sr1 O3 Sr1 -47.20(16) 4 2_645
O5 Sr1 O3 Sr1 87.50(17) . 2_645
O2 Sr1 O3 Sr1 -47.57(19) 4 2_645
C4 Sr1 O3 Sr1 -138.7(5) . 2_645
C1 Sr1 O3 Sr1 -43.99(17) 4 2_645
Sr1 Sr1 O3 Sr1 -175.69(16) 2_655 2_645
O3 Sr1 O4 C4 156.2(4) 2_655 .
O2 Sr1 O4 C4 -169.7(4) 2_655 .
O4 Sr1 O4 C4 -6.5(4) 2_645 .
O1 Sr1 O4 C4 87.8(4) 3_656 .
O1 Sr1 O4 C4 -59.8(4) 4 .
O3 Sr1 O4 C4 4.5(4) . .
O5 Sr1 O4 C4 81.8(4) . .
O2 Sr1 O4 C4 -95.8(4) 4 .
C1 Sr1 O4 C4 -75.5(4) 4 .
Sr1 Sr1 O4 C4 129.1(5) 2_655 .
O3 Sr1 O4 Sr1 27.10(15) 2_655 2_655
O2 Sr1 O4 Sr1 61.2(3) 2_655 2_655
O4 Sr1 O4 Sr1 -135.6(2) 2_645 2_655
O1 Sr1 O4 Sr1 -41.28(14) 3_656 2_655
O1 Sr1 O4 Sr1 171.07(19) 4 2_655
O3 Sr1 O4 Sr1 -124.6(2) . 2_655
O5 Sr1 O4 Sr1 -47.3(2) . 2_655
O2 Sr1 O4 Sr1 135.06(15) 4 2_655
C4 Sr1 O4 Sr1 -129.1(5) . 2_655
C1 Sr1 O4 Sr1 155.44(17) 4 2_655
Sr1 O1 C1 O2 -118.7(6) 3_656 .
Sr1 O1 C1 O2 -16.5(7) 4_556 .
Sr1 O1 C1 C2 59.8(7) 3_656 .
Sr1 O1 C1 C2 161.9(5) 4_556 .
Sr1 O1 C1 Sr1 -102.1(4) 3_656 4_556
Sr1 O2 C1 O1 163.0(6) 2_645 .
Sr1 O2 C1 O1 15.9(7) 4_556 .
Sr1 O2 C1 C2 -15.4(13) 2_645 .
Sr1 O2 C1 C2 -162.5(6) 4_556 .
Sr1 O2 C1 Sr1 147.1(10) 2_645 4_556
C5 N1 C2 C3 0.4(8) . .
C5 N1 C2 C1 -174.7(6) . .
O1 C1 C2 N1 20.6(9) . .
O2 C1 C2 N1 -160.9(6) . .
Sr1 C1 C2 N1 94.8(16) 4_556 .
O1 C1 C2 C3 -153.2(7) . .
O2 C1 C2 C3 25.3(11) . .
Sr1 C1 C2 C3 -79.0(18) 4_556 .
N1 C2 C3 N2 0.0(8) . .
C1 C2 C3 N2 174.2(7) . .
N1 C2 C3 C4 -166.7(7) . .
C1 C2 C3 C4 7.5(14) . .
C5 N2 C3 C2 -0.4(7) . .
C5 N2 C3 C4 169.0(6) . .
Sr1 O3 C4 O4 117.0(6) 2_645 .
Sr1 O3 C4 O4 8.4(7) . .
Sr1 O3 C4 C3 -64.2(9) 2_645 .
Sr1 O3 C4 C3 -172.8(5) . .
Sr1 O3 C4 Sr1 108.6(5) 2_645 .
Sr1 O4 C4 O3 96.0(7) 2_655 .
Sr1 O4 C4 O3 -8.5(7) . .
Sr1 O4 C4 C3 -82.8(7) 2_655 .
Sr1 O4 C4 C3 172.7(5) . .
Sr1 O4 C4 Sr1 104.5(4) 2_655 .
C2 C3 C4 O3 -4.0(12) . .
N2 C3 C4 O3 -169.3(6) . .
C2 C3 C4 O4 174.9(7) . .
N2 C3 C4 O4 9.5(9) . .
C2 C3 C4 Sr1 -113(4) . .
N2 C3 C4 Sr1 81(4) . .
O3 Sr1 C4 O3 148.6(3) 2_655 .
O2 Sr1 C4 O3 -165.0(5) 2_655 .
O4 Sr1 C4 O3 -13.7(4) 2_645 .
O1 Sr1 C4 O3 89.5(4) 3_656 .
O4 Sr1 C4 O3 171.9(7) . .
O1 Sr1 C4 O3 -76.1(4) 4 .
O5 Sr1 C4 O3 55.5(4) . .
O2 Sr1 C4 O3 -96.7(4) 4 .
C1 Sr1 C4 O3 -83.6(4) 4 .
Sr1 Sr1 C4 O3 136.0(4) 2_655 .
O3 Sr1 C4 O4 -23.2(4) 2_655 .
O2 Sr1 C4 O4 23.1(8) 2_655 .
O4 Sr1 C4 O4 174.4(3) 2_645 .
O1 Sr1 C4 O4 -82.4(4) 3_656 .
O1 Sr1 C4 O4 112.1(4) 4 .
O3 Sr1 C4 O4 -171.9(7) . .
O5 Sr1 C4 O4 -116.3(4) . .
O2 Sr1 C4 O4 91.4(4) 4 .
C1 Sr1 C4 O4 104.6(4) 4 .
Sr1 Sr1 C4 O4 -35.8(3) 2_655 .
O3 Sr1 C4 C3 -99(4) 2_655 .
O2 Sr1 C4 C3 -52(4) 2_655 .
O4 Sr1 C4 C3 99(4) 2_645 .
O1 Sr1 C4 C3 -158(4) 3_656 .
O4 Sr1 C4 C3 -75(4) . .
O1 Sr1 C4 C3 37(4) 4 .
O3 Sr1 C4 C3 113(4) . .
O5 Sr1 C4 C3 168(4) . .
O2 Sr1 C4 C3 16(4) 4 .
C1 Sr1 C4 C3 29(4) 4 .
Sr1 Sr1 C4 C3 -111(4) 2_655 .
C2 N1 C5 N2 -0.6(8) . .
C2 N1 C5 C6 177.6(7) . .
C3 N2 C5 N1 0.6(8) . .
C3 N2 C5 C6 -177.7(6) . .
N1 C5 C6 C11 -17.8(11) . .
N2 C5 C6 C11 160.3(7) . .
N1 C5 C6 C7 164.1(8) . .
N2 C5 C6 C7 -17.9(11) . .
C11 C6 C7 C8 -1.3(12) . .
C5 C6 C7 C8 176.9(7) . .
C6 C7 C8 C9 0.8(14) . .
C7 C8 C9 C10 0.4(15) . .
C8 C9 C10 C11 -1.0(15) . .
C7 C6 C11 C10 0.7(12) . .
C5 C6 C11 C10 -177.5(8) . .
C9 C10 C11 C6 0.5(14) . .
